data_9002185
loop_
_publ_author_name
'Wust, T.'
'Stolz, J.'
'Armbruster, T.'

_publ_section_title
;Partially dealuminated heulandite produced by acidic REECl3 solution: A
 chemical and single-crystal X-ray study Sample: DEHY323 Tetrahedral sites
 were refined as Si
;
_journal_name_full 'American Mineralogist'
_journal_page_first 1126
_journal_page_last 1134
_journal_volume 84
_journal_year 1999
_chemical_formula_sum 'Al0.283 H12.9 Na0.19 O20.12 Si9'
_chemical_name_mineral Heulandite
_space_group_IT_number 12
_symmetry_space_group_name_Hall '-C 2y'
_symmetry_space_group_name_H-M 'C 1 2/m 1'
_cell_angle_alpha 90
_cell_angle_beta 116.52
_cell_angle_gamma 90
_cell_formula_units_Z 4
_cell_length_a 17.583
_cell_length_b 17.695
_cell_length_c 7.408
_cell_volume 2062.339
_database_code_amcsd 0002253
_exptl_crystal_density_diffrn 1.931
_cod_original_formula_sum 'Si9 Al.283 Na.19 O20.12 H12.9'
_cod_database_code 9002185

loop_
_space_group_symop_operation_xyz
x,y,z
1/2+x,1/2+y,z
x,-y,z
1/2+x,1/2-y,z
-x,y,-z
1/2-x,1/2+y,-z
-x,-y,-z
1/2-x,1/2-y,-z

loop_
_atom_site_aniso_label
_atom_site_aniso_U_11
_atom_site_aniso_U_22
_atom_site_aniso_U_33
_atom_site_aniso_U_12
_atom_site_aniso_U_13
_atom_site_aniso_U_23
Si1 0.01470 0.03570 0.01860 0.00090 0.00780 -0.00130
Si2 0.02730 0.02600 0.02680 0.00030 0.01330 0.00000
Si3 0.02360 0.03010 0.01740 -0.00060 0.01090 0.00090
Si4 0.01840 0.03510 0.01880 0.00200 0.00810 0.00060
Si5 0.01620 0.04200 0.01780 0.00000 0.00570 0.00000
O1 0.06400 0.03000 0.05100 0.00000 0.02200 0.00000
O2 0.07000 0.05700 0.06400 0.00700 0.05000 0.02100
O3 0.05700 0.06000 0.03500 0.01400 0.03200 0.00500
O4 0.04000 0.05200 0.03300 -0.01000 0.01000 -0.00800
O5 0.07400 0.08700 0.07400 0.00000 0.06500 0.00000
O6 0.01800 0.04200 0.04700 0.00100 0.01400 0.00100
O7 0.05400 0.06200 0.05400 -0.01100 0.00000 -0.02100
O8 0.04900 0.06600 0.02800 -0.00300 0.00800 0.01300
O9 0.03300 0.04100 0.04300 0.01100 0.02200 0.00800
O10 0.03500 0.05400 0.06600 0.01500 0.01500 -0.00100

loop_
_atom_site_label
_atom_site_fract_x
_atom_site_fract_y
_atom_site_fract_z
_atom_site_occupancy
_atom_site_U_iso_or_equiv
_atom_site_type_symbol
_atom_site_attached_hydrogens
Si1 0.17822 0.33236 0.09120 1.00000 ? Si 0
Si2 0.28602 0.41093 0.49400 1.00000 ? Si 0
Si3 0.29190 0.19000 0.28280 1.00000 ? Si 0
Si4 0.43360 0.29733 0.58200 1.00000 ? Si 0
Si5 0.00000 0.28130 0.00000 1.00000 ? Si 0
Al1 0.00000 0.42100 0.00000 0.12000 0.02660 Al 0
Al2 0.48900 0.00000 0.55000 0.13000 0.04686 Al 0
Al3 0.23500 0.50000 0.17800 0.03300 0.03002 Al 0
NaB 0.46200 0.50000 0.72400 0.19000 0.10145 Na 0
O1 0.30190 0.50000 0.53910 1.00000 ? O 0
O2 0.26450 0.12170 0.38430 1.00000 ? O 0
O3 0.31440 0.15080 0.11460 1.00000 ? O 0
O4 0.23040 0.39770 0.24970 1.00000 ? O 0
O5 0.50000 0.32170 0.50000 1.00000 ? O 0
O6 0.07990 0.33740 0.04990 1.00000 ? O 0
O7 0.37570 0.22980 0.45170 1.00000 ? O 0
O8 0.01410 0.22840 0.18780 1.00000 ? O 0
O9 0.21530 0.24970 0.17970 1.00000 ? O 0
O10 0.37920 0.37130 0.57190 1.00000 ? O 0
WatA1 0.37300 0.00000 0.38000 0.12000 0.06206 O 2
WatA3 0.39100 0.00000 0.29600 0.12000 0.05193 O 2
WatA4 0.41800 0.00000 0.10000 0.12000 0.15451 O 2
WatA6 0.07600 0.50000 0.04700 0.25000 0.07498 O 2
WatA8 0.50500 0.08900 0.62000 0.10000 0.06966 O 2
WatA9 0.47300 0.08000 0.71000 0.15000 0.05953 O 2
WatB2 0.52500 0.50000 0.61200 0.32000 0.19998 O 2
WatB3 0.41000 0.50000 0.07900 0.17000 0.02913 O 2
WatC2 0.22400 0.00000 0.03400 0.30000 0.05319 O 2
WatC3 0.25900 0.00000 0.08300 0.22000 0.03673 O 2

loop_
_cod_changelog_entry_id
_cod_changelog_entry_author
_cod_changelog_entry_date
_cod_changelog_entry_text
1
;cod-tools version 3.8.0
Id: cif_guess_AMCSD_atom_types 9581 2023-05-17 12:35:41Z saulius
;
2023-05-23T09:14:21+03:00
;Derived atom types and hydrogen counts
from atom names that follow the AMCSD naming convention
(Wat == water, O-H == hydroxyl).
;

loop_
_cod_related_entry_id
_cod_related_entry_database
_cod_related_entry_code
1 AMCSD 0002253
